data_4129491
loop_
_publ_author_name
'Arnet, Nicholas A.'
'Dugan, Thomas R.'
'Menges, Fabian S.'
'Mercado, Brandon Q.'
'Brennessel, William W.'
'Bill, Eckhard'
'Johnson, Mark A.'
'Holland, Patrick L.'

_publ_section_title
;
 Synthesis, Characterization, and Nitrogenase-Relevant Reactions of an
 Iron Sulfide Complex with a Bridging Hydride.
;
_journal_issue 41
_journal_name_full 'Journal of the American Chemical Society'
_journal_page_first 13220
_journal_page_last 13223
_journal_paper_doi 10.1021/jacs.5b06841
_journal_volume 137
_journal_year 2015
_chemical_formula_moiety 'C59 H83 Fe2 N4 O2 S, C18 H36 N2 Na O6'
_chemical_formula_sum 'C77 H119 Fe2 N6 Na O8 S'
_chemical_formula_weight 1423.52
_space_group_crystal_system triclinic
_space_group_IT_number 2
_space_group_name_Hall '-P 1'
_space_group_name_H-M_alt 'P -1'
_atom_sites_solution_hydrogens geom
_atom_sites_solution_primary direct
_atom_sites_solution_secondary difmap
_audit_creation_method SHELXL-2014/7
_cell_angle_alpha 104.326(7)
_cell_angle_beta 110.612(8)
_cell_angle_gamma 94.734(7)
_cell_formula_units_Z 1
_cell_length_a 12.7769(3)
_cell_length_b 13.0700(3)
_cell_length_c 13.5779(10)
_cell_measurement_reflns_used 42275
_cell_measurement_temperature 93(2)
_cell_measurement_theta_max 27.5
_cell_measurement_theta_min 3.1
_cell_volume 2020.0(2)
_computing_cell_refinement 'CrystalClear-SM Expert 2.0r15 (Rigaku,2011)'
_computing_data_collection 'CrystalClear-SM Expert 2.0r15 (Rigaku,2011)'
_computing_data_reduction 'CrystalClear-SM Expert 2.0r15 (Rigaku,2011)'
_computing_molecular_graphics
;
Dolomanov, O.V.; Bourhis, L.J.; Gildea, R.J.; Howard, J.A.K.; Puschmann, H., 
OLEX2: A complete structure solution, refinement and analysis program
(2009). J. Appl. Cryst., 42, 339-341.
;
_computing_publication_material 'SHELXL-2013 (Sheldrick, 2013)'
_computing_structure_refinement 'SHELXL-2014/7 (Sheldrick, 2014)'
_computing_structure_solution 'SHELXS-2013 (Sheldrick, 2013)'
_diffrn_ambient_temperature 93(2)
_diffrn_detector_area_resol_mean 10
_diffrn_measured_fraction_theta_full 0.998
_diffrn_measured_fraction_theta_max 0.998
_diffrn_measurement_device_type 'Rigaku R-AXIS RAPID imaging plate'
_diffrn_measurement_method \w
_diffrn_radiation_type MoK\a
_diffrn_radiation_wavelength 0.71075
_diffrn_reflns_av_R_equivalents 0.0612
_diffrn_reflns_av_unetI/netI 0.0395
_diffrn_reflns_Laue_measured_fraction_full 0.998
_diffrn_reflns_Laue_measured_fraction_max 0.998
_diffrn_reflns_limit_h_max 16
_diffrn_reflns_limit_h_min -16
_diffrn_reflns_limit_k_max 16
_diffrn_reflns_limit_k_min -16
_diffrn_reflns_limit_l_max 17
_diffrn_reflns_limit_l_min -17
_diffrn_reflns_number 53590
_diffrn_reflns_point_group_measured_fraction_full 0.998
_diffrn_reflns_point_group_measured_fraction_max 0.998
_diffrn_reflns_theta_full 25.242
_diffrn_reflns_theta_max 27.466
_diffrn_reflns_theta_min 3.128
_diffrn_source 'Sealed Tube'
_exptl_absorpt_coefficient_mu 0.444
_exptl_absorpt_correction_T_max 1.000
_exptl_absorpt_correction_T_min 0.744
_exptl_absorpt_correction_type multi-scan
_exptl_absorpt_process_details 'Jacobson, R. (1998) Private Communication'
_exptl_crystal_colour Red
_exptl_crystal_density_diffrn 1.170
_exptl_crystal_density_method 'not measured'
_exptl_crystal_description Block
_exptl_crystal_F_000 766
_exptl_crystal_size_max 0.280
_exptl_crystal_size_mid 0.240
_exptl_crystal_size_min 0.180
_refine_diff_density_max 1.745
_refine_diff_density_min -0.800
_refine_diff_density_rms 0.101
_refine_ls_extinction_method none
_refine_ls_goodness_of_fit_ref 1.151
_refine_ls_hydrogen_treatment constr
_refine_ls_matrix_type full
_refine_ls_number_parameters 578
_refine_ls_number_reflns 9250
_refine_ls_number_restraints 333
_refine_ls_restrained_S_all 1.143
_refine_ls_R_factor_all 0.0999
_refine_ls_R_factor_gt 0.0905
_refine_ls_shift/su_max 0.000
_refine_ls_shift/su_mean 0.000
_refine_ls_structure_factor_coef Fsqd
_refine_ls_weighting_details 'w=1/[\s^2^(Fo^2^)+(0.0579P)^2^+9.0410P] where P=(Fo^2^+2Fc^2^)/3'
_refine_ls_weighting_scheme calc
_refine_ls_wR_factor_gt 0.2281
_refine_ls_wR_factor_ref 0.2329
_reflns_Friedel_coverage 0.000
_reflns_number_gt 7996
_reflns_number_total 9250
_reflns_threshold_expression 'I > 2\s(I)'
_cod_data_source_file ja5b06841_si_002.cif
_cod_data_source_block 5
_cod_database_code 4129491
_shelx_shelxl_version_number 2014/7
_shelx_space_group_comment
; 
The symmetry employed for this shelxl refinement is uniquely defined 
by the following loop, which should always be used as a source of 
symmetry information in preference to the above space-group names. 
They are only intended as comments. 
;
_shelx_estimated_absorpt_t_min 0.817
_shelx_estimated_absorpt_t_max 0.924

loop_
_space_group_symop_operation_xyz
'x, y, z'
'-x, -y, -z'

loop_
_atom_site_label
_atom_site_type_symbol
_atom_site_fract_x
_atom_site_fract_y
_atom_site_fract_z
_atom_site_U_iso_or_equiv
_atom_site_adp_type
_atom_site_occupancy
_atom_site_site_symmetry_order
_atom_site_calc_flag
_atom_site_refinement_flags_posn
_atom_site_refinement_flags_adp
_atom_site_refinement_flags_occupancy
_atom_site_disorder_assembly
_atom_site_disorder_group
S1 S 0.5918(2) 0.59378(19) 0.54600(17) 0.0313(5) Uani 0.5 1 d . . P A 2
C1 C 0.6452(8) 0.6634(8) 0.5806(8) 0.0316(18) Uani 0.5 1 d . . P A 1
H1 H 0.7008 0.7274 0.6088 0.038 Uiso 0.5 1 calc R U P A 1
O1 O 0.5964(5) 0.6315(5) 0.4791(5) 0.0307(13) Uani 0.5 1 d . . P A 1
O2 O 0.6322(5) 0.6239(5) 0.6523(5) 0.0301(13) Uani 0.5 1 d . . P A 1
Fe1 Fe 0.48030(5) 0.50607(5) 0.36694(5) 0.02337(17) Uani 1 1 d . . . . .
N11 N 0.5429(3) 0.4319(3) 0.2528(3) 0.0251(7) Uani 1 1 d . . . . .
N21 N 0.3820(3) 0.5785(3) 0.2590(3) 0.0233(7) Uani 1 1 d . . . . .
C11 C 0.5303(4) 0.3476(4) 0.0626(4) 0.0359(10) Uani 1 1 d . . . . .
H11A H 0.6133 0.3561 0.0956 0.054 Uiso 1 1 calc R U . . .
H11B H 0.5084 0.3715 -0.0036 0.054 Uiso 1 1 calc R U . . .
H11C H 0.4958 0.2718 0.0427 0.054 Uiso 1 1 calc R U . . .
C21 C 0.4889(4) 0.4150(3) 0.1450(3) 0.0268(8) Uani 1 1 d . . . . .
C31 C 0.3925(4) 0.4578(3) 0.0986(3) 0.0276(8) Uani 1 1 d . . . . .
H31 H 0.3519 0.4274 0.0214 0.033 Uiso 1 1 calc R U . . .
C41 C 0.3480(3) 0.5392(3) 0.1503(3) 0.0259(8) Uani 1 1 d . . . . .
C51 C 0.2577(4) 0.5841(4) 0.0744(4) 0.0333(10) Uani 1 1 d . . . . .
H51A H 0.1883 0.5767 0.0895 0.050 Uiso 1 1 calc R U . . .
H51B H 0.2407 0.5442 -0.0025 0.050 Uiso 1 1 calc R U . . .
H51C H 0.2857 0.6602 0.0872 0.050 Uiso 1 1 calc R U . . .
C12 C 0.6488(4) 0.3938(4) 0.2891(3) 0.0300(9) Uani 1 1 d . . . . .
C22 C 0.7508(4) 0.4680(4) 0.3257(3) 0.0310(9) Uani 1 1 d . . . . .
C32 C 0.8533(4) 0.4295(5) 0.3534(4) 0.0398(11) Uani 1 1 d . . . . .
H32 H 0.9232 0.4773 0.3760 0.048 Uiso 1 1 calc R U . . .
C42 C 0.8533(5) 0.3217(5) 0.3480(4) 0.0457(13) Uani 1 1 d . . . . .
H42 H 0.9229 0.2958 0.3650 0.055 Uiso 1 1 calc R U . . .
C52 C 0.7531(5) 0.2529(5) 0.3183(4) 0.0444(12) Uani 1 1 d . . . . .
H52 H 0.7549 0.1803 0.3181 0.053 Uiso 1 1 calc R U . . .
C62 C 0.6487(4) 0.2865(4) 0.2885(4) 0.0358(10) Uani 1 1 d . . . . .
C72 C 0.7497(4) 0.5857(4) 0.3332(4) 0.0329(9) Uani 1 1 d . . . . .
H72 H 0.6824 0.6035 0.3508 0.039 Uiso 1 1 calc R U . . .
C82 C 0.7325(5) 0.6072(5) 0.2223(5) 0.0461(12) Uani 1 1 d . . . . .
H82A H 0.7927 0.5835 0.1981 0.069 Uiso 1 1 calc R U . . .
H82B H 0.7359 0.6844 0.2314 0.069 Uiso 1 1 calc R U . . .
H82C H 0.6581 0.5675 0.1669 0.069 Uiso 1 1 calc R U . . .
C92 C 0.8543(4) 0.6612(5) 0.4251(4) 0.0442(12) Uani 1 1 d . . . . .
H92A H 0.8646 0.6459 0.4947 0.066 Uiso 1 1 calc R U . . .
H92B H 0.8440 0.7358 0.4321 0.066 Uiso 1 1 calc R U . . .
H92C H 0.9216 0.6507 0.4078 0.066 Uiso 1 1 calc R U . . .
C102 C 0.5401(5) 0.2072(4) 0.2583(4) 0.0424(12) Uani 1 1 d . . . . .
H102 H 0.4741 0.2438 0.2332 0.051 Uiso 1 1 calc R U . . .
C112 C 0.5240(6) 0.1059(5) 0.1645(5) 0.0583(16) Uani 1 1 d . . . . .
H11D H 0.5212 0.1262 0.0989 0.087 Uiso 1 1 calc R U . . .
H11E H 0.4526 0.0581 0.1474 0.087 Uiso 1 1 calc R U . . .
H11F H 0.5878 0.0686 0.1871 0.087 Uiso 1 1 calc R U . . .
C122 C 0.5390(5) 0.1760(5) 0.3583(5) 0.0536(14) Uani 1 1 d . . . . .
H12A H 0.6023 0.1389 0.3838 0.080 Uiso 1 1 calc R U . . .
H12B H 0.4669 0.1282 0.3387 0.080 Uiso 1 1 calc R U . . .
H12C H 0.5471 0.2408 0.4173 0.080 Uiso 1 1 calc R U . . .
C13 C 0.3454(4) 0.6746(3) 0.3017(3) 0.0275(8) Uani 1 1 d . . . . .
C23 C 0.4150(4) 0.7751(3) 0.3296(4) 0.0305(9) Uani 1 1 d . . . . .
C33 C 0.3786(4) 0.8674(4) 0.3699(5) 0.0429(12) Uani 1 1 d . . . . .
H33 H 0.4251 0.9354 0.3885 0.051 Uiso 1 1 calc R U . . .
C43 C 0.2767(5) 0.8633(4) 0.3837(5) 0.0496(14) Uani 1 1 d . . . . .
H43 H 0.2534 0.9277 0.4116 0.060 Uiso 1 1 calc R U . . .
C53 C 0.2085(4) 0.7643(4) 0.3566(4) 0.0421(11) Uani 1 1 d . . . . .
H53 H 0.1383 0.7615 0.3663 0.050 Uiso 1 1 calc R U . . .
C63 C 0.2409(4) 0.6689(4) 0.3155(4) 0.0316(9) Uani 1 1 d . . . . .
C73 C 0.5275(4) 0.7841(4) 0.3147(4) 0.0358(10) Uani 1 1 d . . . . .
H73 H 0.5434 0.7098 0.2941 0.043 Uiso 1 1 calc R U . . .
C83 C 0.5210(6) 0.8317(6) 0.2215(6) 0.0650(18) Uani 1 1 d . . . . .
H83A H 0.4593 0.7873 0.1533 0.097 Uiso 1 1 calc R U . . .
H83B H 0.5933 0.8333 0.2115 0.097 Uiso 1 1 calc R U . . .
H83C H 0.5062 0.9049 0.2398 0.097 Uiso 1 1 calc R U . . .
C93 C 0.6251(5) 0.8488(6) 0.4194(6) 0.071(2) Uani 1 1 d . . . . .
H93A H 0.6166 0.9243 0.4366 0.106 Uiso 1 1 calc R U . . .
H93B H 0.6971 0.8433 0.4097 0.106 Uiso 1 1 calc R U . . .
H93C H 0.6249 0.8208 0.4800 0.106 Uiso 1 1 calc R U . . .
C103 C 0.1658(4) 0.5614(4) 0.2894(4) 0.0340(10) Uani 1 1 d . . . . .
H103 H 0.1972 0.5035 0.2517 0.041 Uiso 1 1 calc R U . . .
C113 C 0.0422(4) 0.5562(5) 0.2124(5) 0.0478(13) Uani 1 1 d . . . . .
H11G H 0.0081 0.6089 0.2503 0.072 Uiso 1 1 calc R U . . .
H11H H -0.0018 0.4840 0.1924 0.072 Uiso 1 1 calc R U . . .
H11I H 0.0418 0.5726 0.1457 0.072 Uiso 1 1 calc R U . . .
C123 C 0.1682(5) 0.5411(5) 0.3955(5) 0.0543(15) Uani 1 1 d . . . . .
H12D H 0.2473 0.5498 0.4462 0.081 Uiso 1 1 calc R U . . .
H12E H 0.1284 0.4677 0.3791 0.081 Uiso 1 1 calc R U . . .
H12F H 0.1303 0.5925 0.4298 0.081 Uiso 1 1 calc R U . . .
Na1 Na 0.9803(5) 0.9906(8) 0.9864(7) 0.0411(14) Uani 0.5 1 d . U P B -1
N10 N 0.9515(12) 0.7713(11) 0.8986(13) 0.061(3) Uani 0.5 1 d . U P B -1
C20 C 0.917(3) 0.765(3) 0.783(2) 0.081(6) Uani 0.5 1 d . U P B -1
H20A H 0.8915 0.6886 0.7390 0.097 Uiso 0.5 1 calc R U P B -1
H20B H 0.9839 0.7939 0.7713 0.097 Uiso 0.5 1 calc R U P B -1
C30 C 0.8239(19) 0.8241(14) 0.7414(16) 0.097(5) Uani 0.5 1 d . U P B -1
H30A H 0.7952 0.8069 0.6602 0.116 Uiso 0.5 1 calc R U P B -1
H30B H 0.7598 0.8072 0.7632 0.116 Uiso 0.5 1 calc R U P B -1
O40 O 0.8748(17) 0.9240(14) 0.7893(15) 0.094(4) Uani 0.5 1 d . U P B -1
C50 C 0.956(2) 0.9694(15) 0.7335(16) 0.109(6) Uani 0.5 1 d . U P B -1
H50A H 1.0205 0.9302 0.7418 0.131 Uiso 0.5 1 calc R U P B -1
H50B H 0.9119 0.9553 0.6538 0.131 Uiso 0.5 1 calc R U P B -1
C60 C 1.002(2) 1.0857(14) 0.7844(14) 0.100(5) Uani 0.5 1 d . U P B -1
H60A H 0.9391 1.1262 0.7807 0.120 Uiso 0.5 1 calc R U P B -1
H60B H 1.0463 1.1121 0.7459 0.120 Uiso 0.5 1 calc R U P B -1
O70 O 1.0793(14) 1.0999(10) 0.9059(12) 0.087(3) Uani 0.5 1 d . U P B -1
C80 C 1.133(3) 1.2097(19) 0.978(2) 0.099(6) Uani 0.5 1 d . U P B -1
H80A H 1.1635 1.2517 0.9393 0.118 Uiso 0.5 1 calc R U P B -1
H80B H 1.1951 1.2089 1.0458 0.118 Uiso 0.5 1 calc R U P B -1
C90 C 1.0326(18) 1.2599(13) 1.0056(14) 0.084(4) Uani 0.5 1 d . U P B -1
H90A H 1.0594 1.3375 1.0457 0.100 Uiso 0.5 1 calc R U P B -1
H90B H 0.9667 1.2520 0.9365 0.100 Uiso 0.5 1 calc R U P B -1
N100 N 0.9970(14) 1.2024(12) 1.0756(13) 0.071(3) Uani 0.5 1 d . U P B -1
C110 C 1.0672(13) 0.7484(13) 0.9400(13) 0.061(3) Uani 0.5 1 d . U P B -1
H11J H 1.0698 0.6800 0.8901 0.073 Uiso 0.5 1 calc R U P B -1
H11K H 1.0837 0.7381 1.0134 0.073 Uiso 0.5 1 calc R U P B -1
C120 C 1.1613(15) 0.8365(14) 0.9498(16) 0.067(3) Uani 0.5 1 d . U P B -1
H12G H 1.2356 0.8129 0.9720 0.081 Uiso 0.5 1 calc R U P B -1
H12H H 1.1447 0.8500 0.8777 0.081 Uiso 0.5 1 calc R U P B -1
O130 O 1.1659(9) 0.9346(8) 1.0320(9) 0.053(2) Uani 0.5 1 d . U P B -1
C140 C 1.2165(10) 0.9384(11) 1.1431(11) 0.059(3) Uani 0.5 1 d . U P B -1
H14A H 1.2961 0.9276 1.1609 0.070 Uiso 0.5 1 calc R U P B -1
H14B H 1.1744 0.8806 1.1576 0.070 Uiso 0.5 1 calc R U P B -1
C150 C 1.2142(11) 1.0410(11) 1.2097(12) 0.059(3) Uani 0.5 1 d . U P B -1
H15A H 1.2463 1.0991 1.1878 0.071 Uiso 0.5 1 calc R U P B -1
H15B H 1.2598 1.0503 1.2883 0.071 Uiso 0.5 1 calc R U P B -1
O160 O 1.0961(10) 1.0450(8) 1.1929(10) 0.045(2) Uani 0.5 1 d . U P B -1
C170 C 1.0745(12) 1.1455(10) 1.2441(11) 0.058(3) Uani 0.5 1 d . U P B -1
H17A H 1.1232 1.1666 1.3237 0.069 Uiso 0.5 1 calc R U P B -1
H17B H 0.9944 1.1347 1.2373 0.069 Uiso 0.5 1 calc R U P B -1
C180 C 1.095(3) 1.245(2) 1.198(2) 0.070(5) Uani 0.5 1 d . U P B -1
H18A H 1.0844 1.3126 1.2417 0.084 Uiso 0.5 1 calc R U P B -1
H18B H 1.1721 1.2549 1.1957 0.084 Uiso 0.5 1 calc R U P B -1
C190 C 0.8766(13) 0.7194(11) 0.9345(13) 0.066(3) Uani 0.5 1 d . U P B -1
H19A H 0.8864 0.6437 0.9248 0.079 Uiso 0.5 1 calc R U P B -1
H19B H 0.7973 0.7191 0.8869 0.079 Uiso 0.5 1 calc R U P B -1
C200 C 0.8931(16) 0.7680(17) 1.0470(18) 0.070(4) Uani 0.5 1 d . U P B -1
H20C H 0.8433 0.7234 1.0682 0.084 Uiso 0.5 1 calc R U P B -1
H20D H 0.9731 0.7719 1.0953 0.084 Uiso 0.5 1 calc R U P B -1
O210 O 0.8675(9) 0.8731(11) 1.0613(10) 0.070(3) Uani 0.5 1 d . U P B -1
C220 C 0.7547(13) 0.8901(16) 1.0335(17) 0.091(4) Uani 0.5 1 d . U P B -1
H22A H 0.7201 0.8613 1.0782 0.109 Uiso 0.5 1 calc R U P B -1
H22B H 0.7095 0.8517 0.9548 0.109 Uiso 0.5 1 calc R U P B -1
C230 C 0.7531(16) 1.0053(17) 1.0539(18) 0.098(4) Uani 0.5 1 d . U P B -1
H23A H 0.6753 1.0192 1.0421 0.118 Uiso 0.5 1 calc R U P B -1
H23B H 0.8049 1.0462 1.1301 0.118 Uiso 0.5 1 calc R U P B -1
O240 O 0.7901(10) 1.0333(11) 0.9777(12) 0.085(3) Uani 0.5 1 d . U P B -1
C250 C 0.7909(16) 1.1472(14) 0.9714(18) 0.091(4) Uani 0.5 1 d . U P B -1
H25A H 0.8030 1.1527 0.9046 0.110 Uiso 0.5 1 calc R U P B -1
H25B H 0.7168 1.1676 0.9668 0.110 Uiso 0.5 1 calc R U P B -1
C260 C 0.8828(18) 1.2200(16) 1.0702(15) 0.075(4) Uani 0.5 1 d . U P B -1
H26A H 0.8730 1.2096 1.1364 0.090 Uiso 0.5 1 calc R U P B -1
H26B H 0.8768 1.2952 1.0710 0.090 Uiso 0.5 1 calc R U P B -1

loop_
_atom_site_aniso_label
_atom_site_aniso_U_11
_atom_site_aniso_U_22
_atom_site_aniso_U_33
_atom_site_aniso_U_23
_atom_site_aniso_U_13
_atom_site_aniso_U_12
S1 0.0363(12) 0.0326(12) 0.0199(9) 0.0063(9) 0.0085(8) -0.0050(10)
C1 0.026(4) 0.033(5) 0.036(5) 0.013(4) 0.010(4) 0.000(4)
O1 0.032(3) 0.036(3) 0.022(3) 0.011(3) 0.008(2) 0.001(3)
O2 0.032(3) 0.034(3) 0.023(3) 0.009(2) 0.009(2) 0.002(3)
Fe1 0.0260(3) 0.0256(3) 0.0191(3) 0.0076(2) 0.0085(2) 0.0058(2)
N11 0.0240(17) 0.0302(18) 0.0230(16) 0.0102(14) 0.0090(13) 0.0095(14)
N21 0.0245(16) 0.0245(16) 0.0215(16) 0.0075(13) 0.0096(13) 0.0032(13)
C11 0.046(3) 0.041(3) 0.027(2) 0.0088(19) 0.020(2) 0.016(2)
C21 0.032(2) 0.026(2) 0.0242(19) 0.0066(16) 0.0128(17) 0.0029(16)
C31 0.030(2) 0.031(2) 0.0207(19) 0.0069(16) 0.0086(16) 0.0043(17)
C41 0.0246(19) 0.029(2) 0.0249(19) 0.0115(16) 0.0088(16) 0.0026(16)
C51 0.033(2) 0.042(3) 0.028(2) 0.0147(19) 0.0105(18) 0.0121(19)
C12 0.030(2) 0.041(2) 0.0221(19) 0.0090(18) 0.0115(17) 0.0161(18)
C22 0.032(2) 0.043(3) 0.0221(19) 0.0104(18) 0.0132(17) 0.0113(19)
C32 0.031(2) 0.061(3) 0.034(2) 0.015(2) 0.018(2) 0.018(2)
C42 0.042(3) 0.062(3) 0.036(3) 0.011(2) 0.015(2) 0.030(3)
C52 0.045(3) 0.047(3) 0.039(3) 0.011(2) 0.011(2) 0.025(2)
C62 0.038(2) 0.039(2) 0.028(2) 0.0071(19) 0.0098(19) 0.016(2)
C72 0.028(2) 0.042(3) 0.034(2) 0.014(2) 0.0162(18) 0.0051(18)
C82 0.039(3) 0.064(4) 0.045(3) 0.028(3) 0.019(2) 0.011(2)
C92 0.035(3) 0.053(3) 0.045(3) 0.017(2) 0.015(2) 0.001(2)
C102 0.048(3) 0.030(2) 0.047(3) 0.014(2) 0.012(2) 0.015(2)
C112 0.077(4) 0.035(3) 0.054(4) 0.008(3) 0.018(3) 0.007(3)
C122 0.053(3) 0.049(3) 0.053(3) 0.019(3) 0.010(3) 0.014(3)
C13 0.030(2) 0.030(2) 0.026(2) 0.0123(17) 0.0103(17) 0.0123(17)
C23 0.032(2) 0.024(2) 0.033(2) 0.0069(17) 0.0100(18) 0.0074(17)
C33 0.041(3) 0.031(2) 0.050(3) 0.008(2) 0.014(2) 0.010(2)
C43 0.049(3) 0.040(3) 0.058(3) 0.006(3) 0.022(3) 0.024(2)
C53 0.037(3) 0.045(3) 0.047(3) 0.010(2) 0.019(2) 0.015(2)
C63 0.028(2) 0.037(2) 0.030(2) 0.0088(19) 0.0116(18) 0.0100(18)
C73 0.032(2) 0.027(2) 0.048(3) 0.011(2) 0.015(2) 0.0048(18)
C83 0.060(4) 0.081(5) 0.084(5) 0.050(4) 0.043(4) 0.027(3)
C93 0.033(3) 0.077(5) 0.073(5) -0.008(4) 0.008(3) 0.005(3)
C103 0.027(2) 0.043(3) 0.032(2) 0.010(2) 0.0133(18) 0.0057(19)
C113 0.029(2) 0.063(4) 0.044(3) 0.006(3) 0.013(2) 0.005(2)
C123 0.049(3) 0.072(4) 0.048(3) 0.023(3) 0.026(3) 0.001(3)
Na1 0.033(4) 0.038(3) 0.048(4) 0.014(3) 0.008(3) 0.017(3)
N10 0.060(5) 0.057(6) 0.067(6) 0.022(4) 0.021(4) 0.017(4)
C20 0.095(11) 0.077(10) 0.070(7) 0.027(6) 0.026(6) 0.019(8)
C30 0.114(10) 0.071(7) 0.079(8) 0.019(6) 0.009(7) 0.021(6)
O40 0.116(9) 0.077(7) 0.071(6) 0.022(5) 0.014(6) 0.019(6)
C50 0.164(13) 0.077(8) 0.075(8) 0.021(6) 0.036(8) 0.009(8)
C60 0.153(13) 0.072(8) 0.073(7) 0.030(6) 0.037(7) 0.009(8)
O70 0.134(9) 0.058(5) 0.077(6) 0.030(5) 0.045(6) 0.014(5)
C80 0.125(12) 0.054(8) 0.113(12) 0.010(7) 0.055(9) 0.006(7)
C90 0.126(11) 0.054(7) 0.068(8) 0.026(6) 0.030(7) 0.019(7)
N100 0.087(7) 0.053(6) 0.071(6) 0.023(4) 0.023(5) 0.027(5)
C110 0.058(6) 0.059(7) 0.068(8) 0.025(5) 0.021(5) 0.023(5)
C120 0.065(7) 0.062(6) 0.075(7) 0.014(5) 0.029(6) 0.025(5)
O130 0.050(5) 0.052(5) 0.066(4) 0.024(3) 0.025(4) 0.019(4)
C140 0.039(5) 0.070(6) 0.073(5) 0.032(5) 0.018(4) 0.024(5)
C150 0.043(5) 0.063(6) 0.075(6) 0.029(5) 0.019(4) 0.017(4)
O160 0.052(5) 0.039(4) 0.054(5) 0.023(4) 0.022(4) 0.018(3)
C170 0.060(7) 0.044(5) 0.058(6) 0.006(4) 0.015(5) 0.019(5)
C180 0.090(9) 0.048(6) 0.073(8) 0.023(5) 0.023(7) 0.030(6)
C190 0.058(7) 0.054(6) 0.074(6) 0.008(5) 0.021(5) -0.004(5)
C200 0.053(8) 0.072(7) 0.072(7) 0.010(5) 0.021(6) -0.007(5)
O210 0.046(5) 0.076(6) 0.068(6) 0.003(4) 0.014(4) -0.006(4)
C220 0.051(6) 0.104(8) 0.111(12) 0.019(8) 0.033(7) 0.005(6)
C230 0.066(9) 0.107(9) 0.106(10) 0.013(7) 0.027(8) 0.020(7)
O240 0.062(6) 0.075(6) 0.097(7) 0.005(5) 0.018(5) 0.020(5)
C250 0.081(8) 0.072(7) 0.094(9) 0.002(6) 0.013(7) 0.035(6)
C260 0.088(8) 0.056(7) 0.073(8) 0.018(6) 0.020(6) 0.029(6)

loop_
_atom_type_symbol
_atom_type_description
_atom_type_scat_dispersion_real
_atom_type_scat_dispersion_imag
_atom_type_scat_source
C C 0.0033 0.0016 'International Tables Vol C Tables 4.2.6.8 and 6.1.1.4'
H H 0.0000 0.0000 'International Tables Vol C Tables 4.2.6.8 and 6.1.1.4'
Fe Fe 0.3463 0.8444 'International Tables Vol C Tables 4.2.6.8 and 6.1.1.4'
N N 0.0061 0.0033 'International Tables Vol C Tables 4.2.6.8 and 6.1.1.4'
Na Na 0.0362 0.0249 'International Tables Vol C Tables 4.2.6.8 and 6.1.1.4'
O O 0.0106 0.0060 'International Tables Vol C Tables 4.2.6.8 and 6.1.1.4'
S S 0.1246 0.1234 'International Tables Vol C Tables 4.2.6.8 and 6.1.1.4'

loop_
_geom_angle_atom_site_label_1
_geom_angle_atom_site_label_2
_geom_angle_atom_site_label_3
_geom_angle
_geom_angle_site_symmetry_1
_geom_angle_site_symmetry_3
Fe1 S1 Fe1 100.51(9) . 2_666
O1 C1 O2 129.8(9) . .
O1 C1 H1 115.1 . .
O2 C1 H1 115.1 . .
C1 O1 Fe1 136.9(6) . .
C1 O2 Fe1 129.5(6) . 2_666
O1 Fe1 O2 143.5(2) . 2_666
O1 Fe1 N21 101.4(2) . .
O2 Fe1 N21 102.4(2) 2_666 .
O1 Fe1 N11 109.6(2) . .
O2 Fe1 N11 97.2(2) 2_666 .
N21 Fe1 N11 91.02(13) . .
N21 Fe1 S1 123.93(12) . .
N11 Fe1 S1 123.56(12) . .
N21 Fe1 S1 123.15(11) . 2_666
N11 Fe1 S1 119.69(12) . 2_666
S1 Fe1 S1 79.49(9) . 2_666
C21 N11 C12 117.4(3) . .
C21 N11 Fe1 122.9(3) . .
C12 N11 Fe1 119.6(3) . .
C41 N21 C13 118.0(3) . .
C41 N21 Fe1 123.0(3) . .
C13 N21 Fe1 119.0(3) . .
C21 C11 H11A 109.5 . .
C21 C11 H11B 109.5 . .
H11A C11 H11B 109.5 . .
C21 C11 H11C 109.5 . .
H11A C11 H11C 109.5 . .
H11B C11 H11C 109.5 . .
N11 C21 C31 123.8(4) . .
N11 C21 C11 121.2(4) . .
C31 C21 C11 115.0(4) . .
C41 C31 C21 128.9(4) . .
C41 C31 H31 115.5 . .
C21 C31 H31 115.5 . .
N21 C41 C31 123.7(4) . .
N21 C41 C51 120.3(4) . .
C31 C41 C51 116.0(4) . .
C41 C51 H51A 109.5 . .
C41 C51 H51B 109.5 . .
H51A C51 H51B 109.5 . .
C41 C51 H51C 109.5 . .
H51A C51 H51C 109.5 . .
H51B C51 H51C 109.5 . .
C62 C12 C22 121.8(4) . .
C62 C12 N11 120.4(4) . .
C22 C12 N11 117.9(4) . .
C32 C22 C12 117.9(4) . .
C32 C22 C72 121.0(4) . .
C12 C22 C72 121.0(4) . .
C42 C32 C22 120.4(5) . .
C42 C32 H32 119.8 . .
C22 C32 H32 119.8 . .
C52 C42 C32 120.2(5) . .
C52 C42 H42 119.9 . .
C32 C42 H42 119.9 . .
C42 C52 C62 121.7(5) . .
C42 C52 H52 119.1 . .
C62 C52 H52 119.1 . .
C52 C62 C12 117.7(5) . .
C52 C62 C102 119.6(5) . .
C12 C62 C102 122.6(4) . .
C22 C72 C92 113.4(4) . .
C22 C72 C82 112.0(4) . .
C92 C72 C82 110.5(4) . .
C22 C72 H72 106.9 . .
C92 C72 H72 106.9 . .
C82 C72 H72 106.9 . .
C72 C82 H82A 109.5 . .
C72 C82 H82B 109.5 . .
H82A C82 H82B 109.5 . .
C72 C82 H82C 109.5 . .
H82A C82 H82C 109.5 . .
H82B C82 H82C 109.5 . .
C72 C92 H92A 109.5 . .
C72 C92 H92B 109.5 . .
H92A C92 H92B 109.5 . .
C72 C92 H92C 109.5 . .
H92A C92 H92C 109.5 . .
H92B C92 H92C 109.5 . .
C122 C102 C62 110.4(4) . .
C122 C102 C112 109.8(5) . .
C62 C102 C112 112.6(5) . .
C122 C102 H102 108.0 . .
C62 C102 H102 108.0 . .
C112 C102 H102 108.0 . .
C102 C112 H11D 109.5 . .
C102 C112 H11E 109.5 . .
H11D C112 H11E 109.5 . .
C102 C112 H11F 109.5 . .
H11D C112 H11F 109.5 . .
H11E C112 H11F 109.5 . .
C102 C122 H12A 109.5 . .
C102 C122 H12B 109.5 . .
H12A C122 H12B 109.5 . .
C102 C122 H12C 109.5 . .
H12A C122 H12C 109.5 . .
H12B C122 H12C 109.5 . .
C23 C13 C63 120.1(4) . .
C23 C13 N21 119.2(4) . .
C63 C13 N21 120.6(4) . .
C33 C23 C13 118.8(4) . .
C33 C23 C73 119.6(4) . .
C13 C23 C73 121.5(4) . .
C43 C33 C23 121.8(5) . .
C43 C33 H33 119.1 . .
C23 C33 H33 119.1 . .
C33 C43 C53 119.3(5) . .
C33 C43 H43 120.3 . .
C53 C43 H43 120.3 . .
C43 C53 C63 121.3(5) . .
C43 C53 H53 119.4 . .
C63 C53 H53 119.4 . .
C53 C63 C13 118.7(4) . .
C53 C63 C103 120.0(4) . .
C13 C63 C103 121.3(4) . .
C93 C73 C23 112.1(5) . .
C93 C73 C83 110.2(5) . .
C23 C73 C83 111.3(4) . .
C93 C73 H73 107.7 . .
C23 C73 H73 107.7 . .
C83 C73 H73 107.7 . .
C73 C83 H83A 109.5 . .
C73 C83 H83B 109.5 . .
H83A C83 H83B 109.5 . .
C73 C83 H83C 109.5 . .
H83A C83 H83C 109.5 . .
H83B C83 H83C 109.5 . .
C73 C93 H93A 109.5 . .
C73 C93 H93B 109.5 . .
H93A C93 H93B 109.5 . .
C73 C93 H93C 109.5 . .
H93A C93 H93C 109.5 . .
H93B C93 H93C 109.5 . .
C123 C103 C63 109.9(4) . .
C123 C103 C113 110.1(4) . .
C63 C103 C113 111.8(4) . .
C123 C103 H103 108.3 . .
C63 C103 H103 108.3 . .
C113 C103 H103 108.3 . .
C103 C113 H11G 109.5 . .
C103 C113 H11H 109.5 . .
H11G C113 H11H 109.5 . .
C103 C113 H11I 109.5 . .
H11G C113 H11I 109.5 . .
H11H C113 H11I 109.5 . .
C103 C123 H12D 109.5 . .
C103 C123 H12E 109.5 . .
H12D C123 H12E 109.5 . .
C103 C123 H12F 109.5 . .
H12D C123 H12F 109.5 . .
H12E C123 H12F 109.5 . .
O40 Na1 O130 109.2(7) . .
O40 Na1 O240 80.6(7) . .
O130 Na1 O240 166.4(7) . .
O40 Na1 O70 74.6(6) . .
O130 Na1 O70 77.9(5) . .
O240 Na1 O70 114.5(6) . .
O40 Na1 O160 175.1(8) . .
O130 Na1 O160 67.3(4) . .
O240 Na1 O160 102.3(6) . .
O70 Na1 O160 107.3(5) . .
O40 Na1 O210 102.6(6) . .
O130 Na1 O210 104.1(5) . .
O240 Na1 O210 63.8(5) . .
O70 Na1 O210 177.1(5) . .
O160 Na1 O210 75.5(4) . .
O40 Na1 N100 114.9(7) . .
O130 Na1 N100 112.8(5) . .
O240 Na1 N100 69.3(5) . .
O70 Na1 N100 68.7(5) . .
O160 Na1 N100 69.9(4) . .
O210 Na1 N100 112.2(6) . .
O40 Na1 N10 65.5(6) . .
O130 Na1 N10 69.9(4) . .
O240 Na1 N10 107.5(5) . .
O70 Na1 N10 114.6(6) . .
O160 Na1 N10 109.8(5) . .
O210 Na1 N10 64.4(5) . .
N100 Na1 N10 176.4(6) . .
C190 N10 C20 119.9(19) . .
C190 N10 C110 113.0(13) . .
C20 N10 C110 109.7(19) . .
C190 N10 Na1 109.1(10) . .
C20 N10 Na1 99.0(15) . .
C110 N10 Na1 104.1(9) . .
N10 C20 C30 115(2) . .
N10 C20 H20A 108.4 . .
C30 C20 H20A 108.4 . .
N10 C20 H20B 108.4 . .
C30 C20 H20B 108.4 . .
H20A C20 H20B 107.5 . .
O40 C30 C20 102(2) . .
O40 C30 H30A 111.3 . .
C20 C30 H30A 111.3 . .
O40 C30 H30B 111.3 . .
C20 C30 H30B 111.3 . .
H30A C30 H30B 109.2 . .
C30 O40 C50 115.0(19) . .
C30 O40 Na1 121.3(15) . .
C50 O40 Na1 106.1(11) . .
C60 C50 O40 112.1(17) . .
C60 C50 H50A 109.2 . .
O40 C50 H50A 109.2 . .
C60 C50 H50B 109.2 . .
O40 C50 H50B 109.2 . .
H50A C50 H50B 107.9 . .
C50 C60 O70 106.0(14) . .
C50 C60 H60A 110.5 . .
O70 C60 H60A 110.5 . .
C50 C60 H60B 110.5 . .
O70 C60 H60B 110.5 . .
H60A C60 H60B 108.7 . .
C80 O70 C60 117.6(15) . .
C80 O70 Na1 113.9(14) . .
C60 O70 Na1 109.7(11) . .
O70 C80 C90 105(2) . .
O70 C80 H80A 110.7 . .
C90 C80 H80A 110.7 . .
O70 C80 H80B 110.7 . .
C90 C80 H80B 110.7 . .
H80A C80 H80B 108.8 . .
N100 C90 C80 109.3(15) . .
N100 C90 H90A 109.8 . .
C80 C90 H90A 109.8 . .
N100 C90 H90B 109.8 . .
C80 C90 H90B 109.8 . .
H90A C90 H90B 108.3 . .
C260 N100 C90 109.6(15) . .
C260 N100 C180 114.5(16) . .
C90 N100 C180 107.0(16) . .
C260 N100 Na1 107.2(11) . .
C90 N100 Na1 107.4(10) . .
C180 N100 Na1 110.9(11) . .
N10 C110 C120 114.5(13) . .
N10 C110 H11J 108.6 . .
C120 C110 H11J 108.6 . .
N10 C110 H11K 108.6 . .
C120 C110 H11K 108.6 . .
H11J C110 H11K 107.6 . .
O130 C120 C110 108.9(12) . .
O130 C120 H12G 109.9 . .
C110 C120 H12G 109.9 . .
O130 C120 H12H 109.9 . .
C110 C120 H12H 109.9 . .
H12G C120 H12H 108.3 . .
C140 O130 C120 117.3(11) . .
C140 O130 Na1 112.7(8) . .
C120 O130 Na1 111.2(9) . .
O130 C140 C150 108.5(11) . .
O130 C140 H14A 110.0 . .
C150 C140 H14A 110.0 . .
O130 C140 H14B 110.0 . .
C150 C140 H14B 110.0 . .
H14A C140 H14B 108.4 . .
C140 C150 O160 107.3(11) . .
C140 C150 H15A 110.2 . .
O160 C150 H15A 110.2 . .
C140 C150 H15B 110.2 . .
O160 C150 H15B 110.2 . .
H15A C150 H15B 108.5 . .
C170 O160 C150 115.9(11) . .
C170 O160 Na1 109.5(9) . .
C150 O160 Na1 108.0(9) . .
O160 C170 C180 117.1(14) . .
O160 C170 H17A 108.0 . .
C180 C170 H17A 108.0 . .
O160 C170 H17B 108.0 . .
C180 C170 H17B 108.0 . .
H17A C170 H17B 107.3 . .
N100 C180 C170 100.2(18) . .
N100 C180 H18A 111.7 . .
C170 C180 H18A 111.7 . .
N100 C180 H18B 111.7 . .
C170 C180 H18B 111.7 . .
H18A C180 H18B 109.5 . .
N10 C190 C200 114.2(14) . .
N10 C190 H19A 108.7 . .
C200 C190 H19A 108.7 . .
N10 C190 H19B 108.7 . .
C200 C190 H19B 108.7 . .
H19A C190 H19B 107.6 . .
O210 C200 C190 110.3(17) . .
O210 C200 H20C 109.6 . .
C190 C200 H20C 109.6 . .
O210 C200 H20D 109.6 . .
C190 C200 H20D 109.6 . .
H20C C200 H20D 108.1 . .
C220 O210 C200 121.6(14) . .
C220 O210 Na1 110.9(12) . .
C200 O210 Na1 111.6(11) . .
O210 C220 C230 109.9(15) . .
O210 C220 H22A 109.7 . .
C230 C220 H22A 109.7 . .
O210 C220 H22B 109.7 . .
C230 C220 H22B 109.7 . .
H22A C220 H22B 108.2 . .
O240 C230 C220 104.3(16) . .
O240 C230 H23A 110.9 . .
C220 C230 H23A 110.9 . .
O240 C230 H23B 110.9 . .
C220 C230 H23B 110.9 . .
H23A C230 H23B 108.9 . .
C230 O240 C250 117.9(15) . .
C230 O240 Na1 115.2(11) . .
C250 O240 Na1 106.9(11) . .
C260 C250 O240 109.1(16) . .
C260 C250 H25A 109.9 . .
O240 C250 H25A 109.9 . .
C260 C250 H25B 109.9 . .
O240 C250 H25B 109.9 . .
H25A C250 H25B 108.3 . .
C250 C260 N100 112.8(15) . .
C250 C260 H26A 109.0 . .
N100 C260 H26A 109.0 . .
C250 C260 H26B 109.0 . .
N100 C260 H26B 109.0 . .
H26A C260 H26B 107.8 . .

loop_
_geom_bond_atom_site_label_1
_geom_bond_atom_site_label_2
_geom_bond_distance
_geom_bond_site_symmetry_2
S1 Fe1 2.273(2) .
S1 Fe1 2.298(2) 2_666
C1 O1 1.237(11) .
C1 O2 1.261(10) .
C1 H1 0.9500 .
O1 Fe1 1.995(6) .
O2 Fe1 2.033(6) 2_666
Fe1 O2 2.033(6) 2_666
Fe1 N21 2.052(3) .
Fe1 N11 2.059(3) .
Fe1 S1 2.298(2) 2_666
N11 C21 1.330(5) .
N11 C12 1.444(5) .
N21 C41 1.329(5) .
N21 C13 1.435(5) .
C11 C21 1.520(6) .
C11 H11A 0.9800 .
C11 H11B 0.9800 .
C11 H11C 0.9800 .
C21 C31 1.404(6) .
C31 C41 1.400(6) .
C31 H31 0.9500 .
C41 C51 1.521(6) .
C51 H51A 0.9800 .
C51 H51B 0.9800 .
C51 H51C 0.9800 .
C12 C62 1.401(7) .
C12 C22 1.408(7) .
C22 C32 1.402(6) .
C22 C72 1.517(7) .
C32 C42 1.393(8) .
C32 H32 0.9500 .
C42 C52 1.370(8) .
C42 H42 0.9500 .
C52 C62 1.393(7) .
C52 H52 0.9500 .
C62 C102 1.523(7) .
C72 C92 1.522(7) .
C72 C82 1.544(7) .
C72 H72 1.0000 .
C82 H82A 0.9800 .
C82 H82B 0.9800 .
C82 H82C 0.9800 .
C92 H92A 0.9800 .
C92 H92B 0.9800 .
C92 H92C 0.9800 .
C102 C122 1.516(8) .
C102 C112 1.534(8) .
C102 H102 1.0000 .
C112 H11D 0.9800 .
C112 H11E 0.9800 .
C112 H11F 0.9800 .
C122 H12A 0.9800 .
C122 H12B 0.9800 .
C122 H12C 0.9800 .
C13 C23 1.408(6) .
C13 C63 1.411(6) .
C23 C33 1.384(6) .
C23 C73 1.519(6) .
C33 C43 1.379(8) .
C33 H33 0.9500 .
C43 C53 1.386(8) .
C43 H43 0.9500 .
C53 C63 1.393(7) .
C53 H53 0.9500 .
C63 C103 1.521(7) .
C73 C93 1.508(8) .
C73 C83 1.522(8) .
C73 H73 1.0000 .
C83 H83A 0.9800 .
C83 H83B 0.9800 .
C83 H83C 0.9800 .
C93 H93A 0.9800 .
C93 H93B 0.9800 .
C93 H93C 0.9800 .
C103 C123 1.519(7) .
C103 C113 1.541(7) .
C103 H103 1.0000 .
C113 H11G 0.9800 .
C113 H11H 0.9800 .
C113 H11I 0.9800 .
C123 H12D 0.9800 .
C123 H12E 0.9800 .
C123 H12F 0.9800 .
Na1 O40 2.419(19) .
Na1 O130 2.453(12) .
Na1 O240 2.506(15) .
Na1 O70 2.507(17) .
Na1 O160 2.545(14) .
Na1 O210 2.628(16) .
Na1 N100 2.691(17) .
Na1 N10 2.756(17) .
N10 C190 1.413(19) .
N10 C20 1.45(3) .
N10 C110 1.470(19) .
C20 C30 1.49(4) .
C20 H20A 0.9900 .
C20 H20B 0.9900 .
C30 O40 1.30(2) .
C30 H30A 0.9900 .
C30 H30B 0.9900 .
O40 C50 1.64(3) .
C50 C60 1.48(2) .
C50 H50A 0.9900 .
C50 H50B 0.9900 .
C60 O70 1.55(2) .
C60 H60A 0.9900 .
C60 H60B 0.9900 .
O70 C80 1.47(3) .
C80 C90 1.60(3) .
C80 H80A 0.9900 .
C80 H80B 0.9900 .
C90 N100 1.51(2) .
C90 H90A 0.9900 .
C90 H90B 0.9900 .
N100 C260 1.48(2) .
N100 C180 1.61(3) .
C110 C120 1.54(2) .
C110 H11J 0.9900 .
C110 H11K 0.9900 .
C120 O130 1.457(19) .
C120 H12G 0.9900 .
C120 H12H 0.9900 .
O130 C140 1.403(16) .
C140 C150 1.430(19) .
C140 H14A 0.9900 .
C140 H14B 0.9900 .
C150 O160 1.451(17) .
C150 H15A 0.9900 .
C150 H15B 0.9900 .
O160 C170 1.424(17) .
C170 C180 1.62(3) .
C170 H17A 0.9900 .
C170 H17B 0.9900 .
C180 H18A 0.9900 .
C180 H18B 0.9900 .
C190 C200 1.43(3) .
C190 H19A 0.9900 .
C190 H19B 0.9900 .
C200 O210 1.42(2) .
C200 H20C 0.9900 .
C200 H20D 0.9900 .
O210 C220 1.406(19) .
C220 C230 1.47(3) .
C220 H22A 0.9900 .
C220 H22B 0.9900 .
C230 O240 1.39(2) .
C230 H23A 0.9900 .
C230 H23B 0.9900 .
O240 C250 1.51(2) .
C250 C260 1.47(2) .
C250 H25A 0.9900 .
C250 H25B 0.9900 .
C260 H26A 0.9900 .
C260 H26B 0.9900 .

loop_
_geom_torsion_atom_site_label_1
_geom_torsion_atom_site_label_2
_geom_torsion_atom_site_label_3
_geom_torsion_atom_site_label_4
_geom_torsion
_geom_torsion_site_symmetry_4
O2 C1 O1 Fe1 -3.0(16) .
O1 C1 O2 Fe1 -3.4(15) 2_666
C12 N11 C21 C31 -172.5(4) .
Fe1 N11 C21 C31 8.9(6) .
C12 N11 C21 C11 6.5(6) .
Fe1 N11 C21 C11 -172.2(3) .
N11 C21 C31 C41 13.6(7) .
C11 C21 C31 C41 -165.4(4) .
C13 N21 C41 C31 168.6(4) .
Fe1 N21 C41 C31 -12.9(6) .
C13 N21 C41 C51 -10.1(6) .
Fe1 N21 C41 C51 168.4(3) .
C21 C31 C41 N21 -11.3(7) .
C21 C31 C41 C51 167.4(4) .
C21 N11 C12 C62 -83.3(5) .
Fe1 N11 C12 C62 95.4(4) .
C21 N11 C12 C22 97.4(5) .
Fe1 N11 C12 C22 -83.9(4) .
C62 C12 C22 C32 5.2(6) .
N11 C12 C22 C32 -175.5(4) .
C62 C12 C22 C72 -175.7(4) .
N11 C12 C22 C72 3.6(6) .
C12 C22 C32 C42 -2.1(7) .
C72 C22 C32 C42 178.8(4) .
C22 C32 C42 C52 -1.7(7) .
C32 C42 C52 C62 2.7(8) .
C42 C52 C62 C12 0.4(7) .
C42 C52 C62 C102 -178.8(5) .
C22 C12 C62 C52 -4.4(7) .
N11 C12 C62 C52 176.3(4) .
C22 C12 C62 C102 174.8(4) .
N11 C12 C62 C102 -4.5(7) .
C32 C22 C72 C92 -32.2(6) .
C12 C22 C72 C92 148.7(4) .
C32 C22 C72 C82 93.6(5) .
C12 C22 C72 C82 -85.4(5) .
C52 C62 C102 C122 67.0(6) .
C12 C62 C102 C122 -112.2(5) .
C52 C62 C102 C112 -56.1(6) .
C12 C62 C102 C112 124.7(5) .
C41 N21 C13 C23 -92.4(5) .
Fe1 N21 C13 C23 89.1(4) .
C41 N21 C13 C63 87.5(5) .
Fe1 N21 C13 C63 -91.0(4) .
C63 C13 C23 C33 -0.4(7) .
N21 C13 C23 C33 179.4(4) .
C63 C13 C23 C73 -179.4(4) .
N21 C13 C23 C73 0.5(6) .
C13 C23 C33 C43 0.3(8) .
C73 C23 C33 C43 179.3(5) .
C23 C33 C43 C53 -0.1(9) .
C33 C43 C53 C63 -0.1(9) .
C43 C53 C63 C13 0.0(8) .
C43 C53 C63 C103 178.3(5) .
C23 C13 C63 C53 0.2(7) .
N21 C13 C63 C53 -179.6(4) .
C23 C13 C63 C103 -178.0(4) .
N21 C13 C63 C103 2.1(6) .
C33 C23 C73 C93 54.8(7) .
C13 C23 C73 C93 -126.2(5) .
C33 C23 C73 C83 -69.1(6) .
C13 C23 C73 C83 109.9(5) .
C53 C63 C103 C123 -69.4(6) .
C13 C63 C103 C123 108.8(5) .
C53 C63 C103 C113 53.1(6) .
C13 C63 C103 C113 -128.6(5) .
C190 N10 C20 C30 69(3) .
C110 N10 C20 C30 -158(2) .
Na1 N10 C20 C30 -50(3) .
N10 C20 C30 O40 71(3) .
C20 C30 O40 C50 78(2) .
C20 C30 O40 Na1 -52(2) .
C30 O40 C50 C60 174.1(19) .
Na1 O40 C50 C60 -49(2) .
O40 C50 C60 O70 64(2) .
C50 C60 O70 C80 -178(2) .
C50 C60 O70 Na1 -45.3(19) .
C60 O70 C80 C90 76(2) .
Na1 O70 C80 C90 -55(2) .
O70 C80 C90 N100 67(2) .
C80 C90 N100 C260 -160.6(17) .
C80 C90 N100 C180 75(2) .
C80 C90 N100 Na1 -44.5(18) .
C190 N10 C110 C120 -153.6(14) .
C20 N10 C110 C120 70(2) .
Na1 N10 C110 C120 -35.3(15) .
N10 C110 C120 O130 64.3(18) .
C110 C120 O130 C140 75.6(16) .
C110 C120 O130 Na1 -56.2(15) .
C120 O130 C140 C150 179.1(12) .
Na1 O130 C140 C150 -49.9(12) .
O130 C140 C150 O160 68.7(14) .
C140 C150 O160 C170 -174.0(12) .
C140 C150 O160 Na1 -50.8(12) .
C150 O160 C170 C180 67(2) .
Na1 O160 C170 C180 -55.2(17) .
C260 N100 C180 C170 81.2(19) .
C90 N100 C180 C170 -157.1(15) .
Na1 N100 C180 C170 -40.2(18) .
O160 C170 C180 N100 66(2) .
C20 N10 C190 C200 -153(2) .
C110 N10 C190 C200 75.8(19) .
Na1 N10 C190 C200 -39.5(17) .
N10 C190 C200 O210 64.9(19) .
C190 C200 O210 C220 81(2) .
C190 C200 O210 Na1 -53.0(16) .
C200 O210 C220 C230 -178.5(18) .
Na1 O210 C220 C230 -44.3(19) .
O210 C220 C230 O240 66(2) .
C220 C230 O240 C250 176.0(14) .
C220 C230 O240 Na1 -56.2(16) .
C230 O240 C250 C260 71(2) .
Na1 O240 C250 C260 -60.2(19) .
O240 C250 C260 N100 66(2) .
C90 N100 C260 C250 82(2) .
C180 N100 C260 C250 -157.8(18) .
Na1 N100 C260 C250 -34(2) .
